data_7026103
loop_
_publ_author_name
'Durran, Sean E.'
'Elsegood, Mark R. J.'
'Hammond, Shelly R.'
'Smith, Martin B.'

_publ_section_title
;
 Flexible kappa4-PNN'O-tetradentate ligands: synthesis, complexation and
 structural studies.
;
_journal_issue 30
_journal_name_full 'Dalton transactions (Cambridge, England : 2003)'
_journal_page_first 7136
_journal_page_last 7146
_journal_paper_doi 10.1039/c0dt00200c
_journal_volume 39
_journal_year 2010
_chemical_absolute_configuration ad
_chemical_formula_moiety 'C27 H23 Au Cl N2 O2 P'
_chemical_formula_sum 'C27 H23 Au Cl N2 O2 P'
_chemical_formula_weight 670.86
_chemical_name_systematic
;
?
;
_space_group_IT_number 19
_symmetry_cell_setting orthorhombic
_symmetry_space_group_name_Hall 'P 2ac 2ab'
_symmetry_space_group_name_H-M 'P 21 21 21'
_atom_sites_solution_hydrogens geom
_atom_sites_solution_primary direct
_atom_sites_solution_secondary difmap
_audit_creation_method SHELXL-97
_cell_angle_alpha 90.00
_cell_angle_beta 90.00
_cell_angle_gamma 90.00
_cell_formula_units_Z 4
_cell_length_a 7.3440(6)
_cell_length_b 16.0841(13)
_cell_length_c 21.1068(17)
_cell_measurement_reflns_used 10253
_cell_measurement_temperature 150(2)
_cell_measurement_theta_max 27.43
_cell_measurement_theta_min 2.53
_cell_volume 2493.2(3)
_computing_cell_refinement 'Bruker SAINT'
_computing_data_collection 'Bruker SMART'
_computing_data_reduction 'Bruker SAINT'
_computing_molecular_graphics 'Bruker SHELXTL'
_computing_publication_material 'Bruker SHELXTL and local programs'
_computing_structure_refinement 'SHELXL-97 (Sheldrick, 2008)'
_computing_structure_solution 'SHELXS-97 (Sheldrick, 2008)'
_diffrn_ambient_temperature 150(2)
_diffrn_measured_fraction_theta_full 1.000
_diffrn_measured_fraction_theta_max 0.933
_diffrn_measurement_device_type 'Bruker SMART 1000 CCD diffractometer'
_diffrn_measurement_method '\w rotation with narrow frames'
_diffrn_radiation_monochromator graphite
_diffrn_radiation_source 'sealed tube'
_diffrn_radiation_type MoK\a
_diffrn_radiation_wavelength 0.71073
_diffrn_reflns_av_R_equivalents 0.0382
_diffrn_reflns_av_sigmaI/netI 0.0364
_diffrn_reflns_limit_h_max 9
_diffrn_reflns_limit_h_min -9
_diffrn_reflns_limit_k_max 20
_diffrn_reflns_limit_k_min -21
_diffrn_reflns_limit_l_max 26
_diffrn_reflns_limit_l_min -28
_diffrn_reflns_number 21675
_diffrn_reflns_theta_full 26.00
_diffrn_reflns_theta_max 28.97
_diffrn_reflns_theta_min 1.59
_diffrn_standards_decay_% 0
_diffrn_standards_number 0
_exptl_absorpt_coefficient_mu 6.099
_exptl_absorpt_correction_T_max 0.461
_exptl_absorpt_correction_T_min 0.322
_exptl_absorpt_correction_type multi-scan
_exptl_absorpt_process_details 'SADABS, V2.08, Sheldrick, G.M.,(2003)'
_exptl_crystal_colour colourless
_exptl_crystal_density_diffrn 1.787
_exptl_crystal_density_method 'not measured'
_exptl_crystal_description block
_exptl_crystal_F_000 1304
_exptl_crystal_size_max 0.24
_exptl_crystal_size_mid 0.19
_exptl_crystal_size_min 0.15
_refine_diff_density_max 1.177
_refine_diff_density_min -0.967
_refine_diff_density_rms 0.104
_refine_ls_abs_structure_details 'Flack H D (1983), Acta Cryst. A39, 876-881, 2501 Friedel pairs'
_refine_ls_abs_structure_Flack 0.555(6)
_refine_ls_extinction_method none
_refine_ls_goodness_of_fit_ref 1.050
_refine_ls_hydrogen_treatment constr
_refine_ls_matrix_type full
_refine_ls_number_parameters 308
_refine_ls_number_reflns 5974
_refine_ls_number_restraints 0
_refine_ls_restrained_S_all 1.050
_refine_ls_R_factor_all 0.0357
_refine_ls_R_factor_gt 0.0269
_refine_ls_shift/su_max 0.001
_refine_ls_shift/su_mean 0.000
_refine_ls_structure_factor_coef Fsqd
_refine_ls_weighting_details 'calc w=1/[\s^2^(Fo^2^)+(0.0203P)^2^+2.0076P] where P=(Fo^2^+2Fc^2^)/3'
_refine_ls_weighting_scheme calc
_refine_ls_wR_factor_gt 0.0536
_refine_ls_wR_factor_ref 0.0572
_reflns_number_gt 5330
_reflns_number_total 5974
_reflns_threshold_expression I>2\s(I)
_cod_data_source_file c0dt00200c.txt
_cod_data_source_block 4a
_cod_original_sg_symbol_H-M P2(1)2(1)2(1)
_cod_database_code 7026103

loop_
_symmetry_equiv_pos_as_xyz
'x, y, z'
'-x+1/2, -y, z+1/2'
'-x, y+1/2, -z+1/2'
'x+1/2, -y+1/2, -z'

loop_
_atom_site_label
_atom_site_type_symbol
_atom_site_fract_x
_atom_site_fract_y
_atom_site_fract_z
_atom_site_U_iso_or_equiv
_atom_site_adp_type
_atom_site_occupancy
_atom_site_symmetry_multiplicity
_atom_site_calc_flag
_atom_site_refinement_flags
Au1 Au 0.87894(2) 0.780739(11) 0.185436(9) 0.03782(6) Uani 1 1 d .
Cl1 Cl 0.7003(2) 0.89543(10) 0.19427(11) 0.0930(7) Uani 1 1 d .
P1 P 1.05500(13) 0.66840(6) 0.17742(5) 0.0236(2) Uani 1 1 d .
C1 C 1.2187(6) 0.6538(3) 0.24183(19) 0.0254(9) Uani 1 1 d .
C2 C 1.3840(7) 0.6162(3) 0.22658(19) 0.0333(9) Uani 1 1 d .
H2B H 1.4011 0.5948 0.1851 0.040 Uiso 1 1 calc R
C3 C 1.5231(6) 0.6093(3) 0.2699(2) 0.0311(10) Uani 1 1 d .
H3 H 1.6338 0.5825 0.2587 0.037 Uiso 1 1 calc R
C4 C 1.4998(6) 0.6417(3) 0.32992(19) 0.0271(9) Uani 1 1 d .
H4 H 1.5971 0.6397 0.3596 0.033 Uiso 1 1 calc R
C5 C 1.3359(5) 0.6771(3) 0.34703(18) 0.0263(9) Uani 1 1 d .
H5 H 1.3200 0.6976 0.3889 0.032 Uiso 1 1 calc R
C6 C 1.1923(5) 0.6830(2) 0.30332(18) 0.0234(8) Uani 1 1 d .
C7 C 1.0180(5) 0.7189(3) 0.32681(18) 0.0268(8) Uani 1 1 d .
H7 H 0.9074 0.7076 0.3051 0.032 Uiso 1 1 calc R
N1 N 1.0173(5) 0.7640(3) 0.37502(18) 0.0345(9) Uani 1 1 d .
C8 C 0.8482(5) 0.7984(3) 0.3996(2) 0.0318(10) Uani 1 1 d .
H8A H 0.7685 0.7527 0.4142 0.038 Uiso 1 1 calc R
H8B H 0.7840 0.8286 0.3653 0.038 Uiso 1 1 calc R
C9 C 0.8851(6) 0.8574(2) 0.45421(18) 0.0250(8) Uani 1 1 d .
O1 O 0.7601(4) 0.8887(2) 0.48380(16) 0.0387(8) Uani 1 1 d .
N2 N 1.0633(4) 0.8690(2) 0.46679(16) 0.0246(8) Uani 1 1 d .
H2 H 1.1390 0.8415 0.4422 0.030 Uiso 1 1 calc R
C10 C 1.1458(5) 0.9187(2) 0.51345(17) 0.0223(8) Uani 1 1 d .
C11 C 1.0572(6) 0.9804(3) 0.5484(2) 0.0285(9) Uani 1 1 d .
H11 H 0.9314 0.9908 0.5417 0.034 Uiso 1 1 calc R
C12 C 1.1521(6) 1.0265(3) 0.5929(2) 0.0331(10) Uani 1 1 d .
H12 H 1.0917 1.0690 0.6160 0.040 Uiso 1 1 calc R
C13 C 1.3368(6) 1.0107(3) 0.6037(2) 0.0331(10) Uani 1 1 d .
H13 H 1.4016 1.0417 0.6347 0.040 Uiso 1 1 calc R
C14 C 1.4246(5) 0.9497(3) 0.5692(2) 0.0290(9) Uani 1 1 d .
H14 H 1.5498 0.9387 0.5767 0.035 Uiso 1 1 calc R
C15 C 1.3324(5) 0.9049(2) 0.52407(18) 0.0220(8) Uani 1 1 d .
O2 O 1.4112(4) 0.84432(18) 0.48763(13) 0.0298(6) Uani 1 1 d .
H2A H 1.5216 0.8397 0.4974 0.045 Uiso 1 1 calc R
C16 C 1.2016(6) 0.6728(3) 0.10778(19) 0.0265(9) Uani 1 1 d .
C17 C 1.2069(6) 0.6093(3) 0.0635(2) 0.0323(10) Uani 1 1 d .
H17 H 1.1297 0.5622 0.0675 0.039 Uiso 1 1 calc R
C18 C 1.3280(6) 0.6161(3) 0.0128(2) 0.0425(12) Uani 1 1 d .
H18 H 1.3327 0.5730 -0.0180 0.051 Uiso 1 1 calc R
C19 C 1.4401(7) 0.6837(4) 0.0065(2) 0.0472(13) Uani 1 1 d .
H19 H 1.5218 0.6871 -0.0282 0.057 Uiso 1 1 calc R
C20 C 1.4345(7) 0.7465(3) 0.0504(3) 0.0508(14) Uani 1 1 d .
H20 H 1.5125 0.7933 0.0462 0.061 Uiso 1 1 calc R
C21 C 1.3138(7) 0.7412(3) 0.1012(2) 0.0418(12) Uani 1 1 d .
H21 H 1.3086 0.7849 0.1314 0.050 Uiso 1 1 calc R
C22 C 0.9227(5) 0.5736(3) 0.17114(18) 0.0251(9) Uani 1 1 d .
C23 C 0.9564(6) 0.5052(3) 0.2102(2) 0.0314(10) Uani 1 1 d .
H23 H 1.0558 0.5062 0.2390 0.038 Uiso 1 1 calc R
C24 C 0.8449(7) 0.4360(3) 0.2068(2) 0.0383(11) Uani 1 1 d .
H24 H 0.8672 0.3898 0.2338 0.046 Uiso 1 1 calc R
C25 C 0.7005(7) 0.4336(3) 0.1643(2) 0.0387(11) Uani 1 1 d .
H25 H 0.6240 0.3860 0.1623 0.046 Uiso 1 1 calc R
C26 C 0.6688(6) 0.5007(3) 0.1248(2) 0.0357(11) Uani 1 1 d .
H26 H 0.5717 0.4987 0.0951 0.043 Uiso 1 1 calc R
C27 C 0.7779(6) 0.5710(3) 0.1283(2) 0.0297(9) Uani 1 1 d .
H27 H 0.7541 0.6172 0.1015 0.036 Uiso 1 1 calc R

loop_
_atom_site_aniso_label
_atom_site_aniso_U_11
_atom_site_aniso_U_22
_atom_site_aniso_U_33
_atom_site_aniso_U_23
_atom_site_aniso_U_13
_atom_site_aniso_U_12
Au1 0.03378(8) 0.03450(8) 0.04517(9) -0.01384(8) -0.01585(8) 0.01380(8)
Cl1 0.0684(10) 0.0602(9) 0.1505(18) -0.0572(11) -0.0662(12) 0.0440(8)
P1 0.0225(4) 0.0265(5) 0.0219(5) -0.0031(4) -0.0028(4) 0.0051(4)
C1 0.025(2) 0.027(2) 0.024(2) -0.0011(17) -0.0011(16) 0.0042(17)
C2 0.031(2) 0.044(2) 0.0249(19) -0.0068(17) 0.000(2) 0.011(2)
C3 0.022(2) 0.039(3) 0.033(2) -0.003(2) 0.0010(18) 0.0130(18)
C4 0.0230(19) 0.032(2) 0.026(2) 0.0022(17) -0.0064(16) 0.0000(17)
C5 0.026(2) 0.031(2) 0.0226(19) -0.0032(16) -0.0029(16) 0.0000(17)
C6 0.0219(18) 0.0227(18) 0.026(2) -0.0021(16) -0.0022(15) -0.0002(14)
C7 0.0210(17) 0.032(2) 0.027(2) 0.002(2) -0.0003(14) 0.0005(18)
N1 0.0202(17) 0.048(3) 0.035(2) -0.0171(18) 0.0027(15) 0.0011(16)
C8 0.019(2) 0.040(3) 0.036(2) -0.0119(18) 0.0015(17) 0.0006(17)
C9 0.0168(18) 0.030(2) 0.0277(19) -0.0001(16) 0.0017(18) 0.0004(18)
O1 0.0142(15) 0.053(2) 0.049(2) -0.0212(16) 0.0055(13) 0.0002(14)
N2 0.0132(15) 0.036(2) 0.0241(17) -0.0085(15) 0.0015(12) 0.0014(13)
C10 0.019(2) 0.0265(19) 0.0216(18) 0.0001(14) 0.0024(16) -0.0019(16)
C11 0.024(2) 0.030(2) 0.032(2) 0.0019(18) 0.0088(17) 0.0040(16)
C12 0.038(3) 0.024(2) 0.037(2) -0.0072(17) 0.011(2) -0.0022(19)
C13 0.036(3) 0.033(2) 0.030(2) -0.0068(18) 0.0040(19) -0.0094(19)
C14 0.020(2) 0.033(2) 0.033(2) 0.0037(18) -0.0017(17) -0.0065(16)
C15 0.016(2) 0.026(2) 0.0238(19) 0.0006(16) 0.0060(15) -0.0011(15)
O2 0.0173(15) 0.0360(16) 0.0362(16) -0.0091(13) 0.0004(12) 0.0037(12)
C16 0.026(2) 0.027(2) 0.027(2) 0.0048(17) -0.0034(17) 0.0053(17)
C17 0.030(2) 0.040(2) 0.027(2) -0.0067(19) 0.0043(18) -0.0053(19)
C18 0.035(3) 0.064(3) 0.029(2) -0.009(2) 0.0065(19) -0.003(2)
C19 0.035(3) 0.069(4) 0.038(3) 0.015(3) 0.006(2) -0.002(2)
C20 0.048(3) 0.046(3) 0.059(3) 0.010(3) 0.009(3) -0.012(2)
C21 0.043(3) 0.037(3) 0.046(3) -0.002(2) 0.006(2) 0.001(2)
C22 0.021(2) 0.031(2) 0.024(2) -0.0070(16) 0.0035(15) 0.0044(15)
C23 0.031(2) 0.035(2) 0.028(2) -0.0038(19) -0.0003(18) 0.0088(19)
C24 0.047(3) 0.031(2) 0.037(2) -0.0017(18) 0.003(2) 0.006(2)
C25 0.036(2) 0.037(3) 0.043(3) -0.009(2) 0.007(2) -0.001(2)
C26 0.025(2) 0.049(3) 0.033(2) -0.015(2) -0.0005(18) 0.0027(19)
C27 0.026(2) 0.038(2) 0.026(2) -0.0030(18) 0.0008(17) 0.0042(19)

loop_
_atom_type_symbol
_atom_type_description
_atom_type_scat_dispersion_real
_atom_type_scat_dispersion_imag
_atom_type_scat_source
C C 0.0033 0.0016 'International Tables Vol C Tables 4.2.6.8 and 6.1.1.4'
H H 0.0000 0.0000 'International Tables Vol C Tables 4.2.6.8 and 6.1.1.4'
N N 0.0061 0.0033 'International Tables Vol C Tables 4.2.6.8 and 6.1.1.4'
O O 0.0106 0.0060 'International Tables Vol C Tables 4.2.6.8 and 6.1.1.4'
P P 0.1023 0.0942 'International Tables Vol C Tables 4.2.6.8 and 6.1.1.4'
Cl Cl 0.1484 0.1585 'International Tables Vol C Tables 4.2.6.8 and 6.1.1.4'
Au Au -2.0133 8.8022 'International Tables Vol C Tables 4.2.6.8 and 6.1.1.4'

loop_
_geom_angle_atom_site_label_1
_geom_angle_atom_site_label_2
_geom_angle_atom_site_label_3
_geom_angle
P1 Au1 Cl1 179.61(6)
C22 P1 C16 106.84(18)
C22 P1 C1 107.35(19)
C16 P1 C1 102.47(19)
C22 P1 Au1 112.13(13)
C16 P1 Au1 111.88(13)
C1 P1 Au1 115.41(14)
C2 C1 C6 118.9(4)
C2 C1 P1 117.2(3)
C6 C1 P1 123.8(3)
C3 C2 C1 121.9(4)
C2 C3 C4 119.2(4)
C5 C4 C3 120.3(4)
C4 C5 C6 120.8(4)
C1 C6 C5 119.0(4)
C1 C6 C7 124.1(4)
C5 C6 C7 116.9(3)
N1 C7 C6 120.0(4)
C7 N1 C8 121.0(3)
N1 C8 C9 110.9(3)
O1 C9 N2 124.9(4)
O1 C9 C8 120.9(4)
N2 C9 C8 114.2(3)
C9 N2 C10 129.4(3)
C11 C10 N2 125.0(4)
C11 C10 C15 118.8(4)
N2 C10 C15 116.2(3)
C12 C11 C10 120.3(4)
C11 C12 C13 120.1(4)
C14 C13 C12 119.7(4)
C15 C14 C13 120.6(4)
O2 C15 C14 123.7(4)
O2 C15 C10 115.8(3)
C14 C15 C10 120.5(4)
C21 C16 C17 120.1(4)
C21 C16 P1 117.7(3)
C17 C16 P1 122.2(3)
C16 C17 C18 118.6(4)
C19 C18 C17 121.2(5)
C20 C19 C18 120.1(5)
C19 C20 C21 119.6(5)
C16 C21 C20 120.4(5)
C23 C22 C27 119.6(4)
C23 C22 P1 121.6(3)
C27 C22 P1 118.7(3)
C24 C23 C22 119.9(4)
C23 C24 C25 120.4(4)
C26 C25 C24 119.7(4)
C25 C26 C27 120.4(4)
C26 C27 C22 119.9(4)

loop_
_geom_bond_atom_site_label_1
_geom_bond_atom_site_label_2
_geom_bond_distance
Au1 P1 2.2283(10)
Au1 Cl1 2.2714(12)
P1 C22 1.813(4)
P1 C16 1.823(4)
P1 C1 1.830(4)
C1 C2 1.393(6)
C1 C6 1.394(5)
C2 C3 1.376(6)
C3 C4 1.380(6)
C4 C5 1.379(6)
C5 C6 1.405(5)
C6 C7 1.489(5)
C7 N1 1.249(5)
N1 C8 1.455(5)
C8 C9 1.517(5)
C9 O1 1.220(5)
C9 N2 1.348(5)
N2 C10 1.406(5)
C10 C11 1.398(5)
C10 C15 1.407(5)
C11 C12 1.383(6)
C12 C13 1.399(6)
C13 C14 1.382(6)
C14 C15 1.373(6)
C15 O2 1.369(5)
C16 C21 1.382(6)
C16 C17 1.384(6)
C17 C18 1.396(6)
C18 C19 1.371(7)
C19 C20 1.370(8)
C20 C21 1.393(7)
C22 C23 1.396(6)
C22 C27 1.397(6)
C23 C24 1.384(7)
C24 C25 1.391(7)
C25 C26 1.385(7)
C26 C27 1.387(6)

loop_
_geom_hbond_atom_site_label_D
_geom_hbond_atom_site_label_H
_geom_hbond_atom_site_label_A
_geom_hbond_distance_DH
_geom_hbond_distance_HA
_geom_hbond_distance_DA
_geom_hbond_angle_DHA
_geom_hbond_site_symmetry_A
N2 H2 N1 0.88 2.09 2.592(5) 115.5 .
O2 H2A O1 0.84 1.94 2.661(4) 142.9 1_655

loop_
_geom_torsion_atom_site_label_1
_geom_torsion_atom_site_label_2
_geom_torsion_atom_site_label_3
_geom_torsion_atom_site_label_4
_geom_torsion
C22 P1 C1 C2 86.6(4)
C16 P1 C1 C2 -25.8(4)
Au1 P1 C1 C2 -147.6(3)
C22 P1 C1 C6 -98.0(4)
C16 P1 C1 C6 149.6(4)
Au1 P1 C1 C6 27.8(4)
C6 C1 C2 C3 -1.8(7)
P1 C1 C2 C3 173.8(4)
C1 C2 C3 C4 -1.2(7)
C2 C3 C4 C5 3.0(7)
C3 C4 C5 C6 -1.9(6)
C2 C1 C6 C5 2.9(6)
P1 C1 C6 C5 -172.4(3)
C2 C1 C6 C7 -175.6(4)
P1 C1 C6 C7 9.0(6)
C4 C5 C6 C1 -1.1(6)
C4 C5 C6 C7 177.6(4)
C1 C6 C7 N1 -160.1(4)
C5 C6 C7 N1 21.4(6)
C6 C7 N1 C8 -178.7(4)
C7 N1 C8 C9 -174.5(4)
N1 C8 C9 O1 -175.4(4)
N1 C8 C9 N2 3.0(5)
O1 C9 N2 C10 -1.5(7)
C8 C9 N2 C10 -180.0(4)
C9 N2 C10 C11 -14.3(6)
C9 N2 C10 C15 166.8(4)
N2 C10 C11 C12 -179.3(4)
C15 C10 C11 C12 -0.3(6)
C10 C11 C12 C13 -1.0(6)
C11 C12 C13 C14 1.0(6)
C12 C13 C14 C15 0.3(6)
C13 C14 C15 O2 179.2(4)
C13 C14 C15 C10 -1.7(6)
C11 C10 C15 O2 -179.2(3)
N2 C10 C15 O2 -0.1(5)
C11 C10 C15 C14 1.7(6)
N2 C10 C15 C14 -179.3(4)
C22 P1 C16 C21 178.6(3)
C1 P1 C16 C21 -68.7(4)
Au1 P1 C16 C21 55.5(4)
C22 P1 C16 C17 -3.4(4)
C1 P1 C16 C17 109.3(4)
Au1 P1 C16 C17 -126.5(3)
C21 C16 C17 C18 0.4(7)
P1 C16 C17 C18 -177.6(3)
C16 C17 C18 C19 0.1(7)
C17 C18 C19 C20 -0.2(8)
C18 C19 C20 C21 -0.2(8)
C17 C16 C21 C20 -0.8(7)
P1 C16 C21 C20 177.3(4)
C19 C20 C21 C16 0.7(8)
C16 P1 C22 C23 107.8(3)
C1 P1 C22 C23 -1.5(4)
Au1 P1 C22 C23 -129.3(3)
C16 P1 C22 C27 -75.5(3)
C1 P1 C22 C27 175.2(3)
Au1 P1 C22 C27 47.5(3)
C27 C22 C23 C24 -1.0(6)
P1 C22 C23 C24 175.7(3)
C22 C23 C24 C25 0.8(6)
C23 C24 C25 C26 0.3(7)
C24 C25 C26 C27 -1.3(7)
C25 C26 C27 C22 1.1(6)
C23 C22 C27 C26 0.0(6)
P1 C22 C27 C26 -176.8(3)
